data_4320630
loop_
_publ_author_name
'Guibin Ma'
'Alireza Molla-Abbassi'
'Mikael Kritikos'
'Andrey Ilyukhin'
'Farideh Jalilehvand'
'Vadim Kessler'
'Mikhail Skripkin'
'Magnus Sandstr\"om'
'Julius Glaser'
'Jan N\"aslund'
'Ingmar Persson'

_publ_section_title
;
 Structure of the Dimethyl Sulfoxide Solvated Thallium(III) Ion in
 Solution and in the Solid State
;
_journal_name_full 'Inorganic Chemistry'
_journal_page_first 6432
_journal_page_last 6438
_journal_paper_doi 10.1021/ic010453k
_journal_volume 40
_journal_year 2001
_chemical_formula_sum 'C12 H36 Cl3 O18 S6 Tl'
_chemical_formula_weight 971.49
_space_group_IT_number 148
_symmetry_cell_setting hexagonal
_symmetry_space_group_name_Hall '-R 3'
_symmetry_space_group_name_H-M 'R -3 :H'
_atom_sites_solution_hydrogens geom
_atom_sites_solution_primary direct
_atom_sites_solution_secondary difmap
_audit_creation_method SHELXL-97
_cell_angle_alpha 90.00
_cell_angle_beta 90.00
_cell_angle_gamma 120.00
_cell_formula_units_Z 3
_cell_length_a 11.9764(13)
_cell_length_b 11.9764(13)
_cell_length_c 20.802(2)
_cell_measurement_temperature 295(2)
_cell_volume 2584.0(5)
_computing_structure_refinement 'SHELXL-97 (Sheldrick, 1997)'
_computing_structure_solution 'SHELXS-97 (Sheldrick, 1990)'
_diffrn_ambient_temperature 295(2)
_diffrn_measured_fraction_theta_full 0.958
_diffrn_measured_fraction_theta_max 0.958
_diffrn_radiation_monochromator graphite
_diffrn_radiation_source 'fine-focus sealed tube'
_diffrn_radiation_type MoK\a
_diffrn_radiation_wavelength 0.71073
_diffrn_reflns_av_R_equivalents 0.0606
_diffrn_reflns_av_sigmaI/netI 0.0404
_diffrn_reflns_limit_h_max 14
_diffrn_reflns_limit_h_min -15
_diffrn_reflns_limit_k_max 14
_diffrn_reflns_limit_k_min -15
_diffrn_reflns_limit_l_max 12
_diffrn_reflns_limit_l_min -27
_diffrn_reflns_number 5314
_diffrn_reflns_theta_full 28.18
_diffrn_reflns_theta_max 28.18
_diffrn_reflns_theta_min 2.19
_exptl_absorpt_coefficient_mu 5.349
_exptl_absorpt_correction_T_max 0.4143
_exptl_absorpt_correction_T_min 0.2635
_exptl_crystal_density_diffrn 1.873
_exptl_crystal_density_method 'not measured'
_exptl_crystal_F_000 1440
_exptl_crystal_size_max 0.34
_exptl_crystal_size_mid 0.30
_exptl_crystal_size_min 0.20
_refine_diff_density_max 1.311
_refine_diff_density_min -0.866
_refine_diff_density_rms 0.103
_refine_ls_extinction_coef 0.0061(4)
_refine_ls_extinction_expression Fc^*^=kFc[1+0.001xFc^2^\l^3^/sin(2\q)]^-1/4^
_refine_ls_extinction_method SHELXL
_refine_ls_goodness_of_fit_ref 1.086
_refine_ls_hydrogen_treatment mixed
_refine_ls_matrix_type full
_refine_ls_number_parameters 71
_refine_ls_number_reflns 1345
_refine_ls_number_restraints 3
_refine_ls_restrained_S_all 1.085
_refine_ls_R_factor_all 0.0329
_refine_ls_R_factor_gt 0.0323
_refine_ls_shift/su_max 0.000
_refine_ls_shift/su_mean 0.000
_refine_ls_structure_factor_coef Fsqd
_refine_ls_weighting_details 'calc w=1/[\s^2^(Fo^2^)+(0.0453P)^2^+0.0000P] where P=(Fo^2^+2Fc^2^)/3'
_refine_ls_weighting_scheme calc
_refine_ls_wR_factor_gt 0.0789
_refine_ls_wR_factor_ref 0.0791
_reflns_number_gt 1292
_reflns_number_total 1345
_reflns_threshold_expression >2sigma(I)
_cod_data_source_file ic010453k_1.cif
_cod_data_source_block room-temp
_cod_depositor_comments
;
The following automatic conversions were performed:

'_symmetry_cell_setting' value 'Hexagonal' changed to 'hexagonal'
according to the built-in table from CIF Core dictionary named
'cif_core.dic' version 2.4.1 from 2010-06-29.

Automatic conversion script
Id: cif_fix_values 1646 2011-03-28 12:23:43Z adriana 

The following automatic conversions were performed:

data name '_atom_site_symetry_multiplicity' was replaced with
'_atom_site_symmetry_multiplicity' as specified in the replacement
file 'data/replacement-values/replacement_tags.lst'.

Automatic conversion script
Id: cif_correct_tags 9268 2022-04-12 08:56:07Z antanas 
;
_cod_original_sg_symbol_H-M 'R -3'
_cod_database_code 4320630

loop_
_symmetry_equiv_pos_as_xyz
'x, y, z'
'-y, x-y, z'
'-x+y, -x, z'
'x+2/3, y+1/3, z+1/3'
'-y+2/3, x-y+1/3, z+1/3'
'-x+y+2/3, -x+1/3, z+1/3'
'x+1/3, y+2/3, z+2/3'
'-y+1/3, x-y+2/3, z+2/3'
'-x+y+1/3, -x+2/3, z+2/3'
'-x, -y, -z'
'y, -x+y, -z'
'x-y, x, -z'
'-x+2/3, -y+1/3, -z+1/3'
'y+2/3, -x+y+1/3, -z+1/3'
'x-y+2/3, x+1/3, -z+1/3'
'-x+1/3, -y+2/3, -z+2/3'
'y+1/3, -x+y+2/3, -z+2/3'
'x-y+1/3, x+2/3, -z+2/3'

loop_
_atom_site_label
_atom_site_type_symbol
_atom_site_fract_x
_atom_site_fract_y
_atom_site_fract_z
_atom_site_U_iso_or_equiv
_atom_site_adp_type
_atom_site_occupancy
_atom_site_symmetry_multiplicity
_atom_site_calc_flag
_atom_site_refinement_flags
_atom_site_disorder_assembly
_atom_site_disorder_group
Tl1 Tl 0.0000 0.0000 0.0000 0.0426(2) Uani 1 6 d S . .
S1 S 0.19345(10) -0.07323(10) 0.07851(6) 0.0542(3) Uani 1 1 d . . .
O1 O -0.0388(3) 0.1366(3) 0.05465(16) 0.0503(7) Uani 1 1 d . . .
C1 C 0.3119(6) -0.0696(7) 0.0272(3) 0.0787(16) Uani 1 1 d . . .
H1A H 0.2785 -0.0905 -0.0158 0.118 Uiso 1 1 calc R . .
H1B H 0.3353 -0.1312 0.0416 0.118 Uiso 1 1 calc R . .
H1C H 0.3866 0.0151 0.0277 0.118 Uiso 1 1 calc R . .
C2 C 0.2859(6) -0.0105(7) 0.1494(3) 0.0758(15) Uani 1 1 d . . .
H2A H 0.3650 0.0668 0.1392 0.114 Uiso 1 1 calc R . .
H2B H 0.3049 -0.0731 0.1672 0.114 Uiso 1 1 calc R . .
H2C H 0.2380 0.0088 0.1800 0.114 Uiso 1 1 calc R . .
Cl1 Cl 0.6667 0.3333 0.08584(10) 0.0576(5) Uani 1 3 d S . .
O2 O 0.5620(6) 0.2186(6) 0.0691(5) 0.167(4) Uani 1 1 d . . .
O3 O 0.0000 0.0000 -0.1799(6) 0.238(9) Uani 1 3 d S . .
Cl2 Cl 0.3333 -0.3333 0.1855(3) 0.082(3) Uani 0.479(8) 3 d SP . .
O4 O 0.3336(15) -0.2287(15) 0.2166(8) 0.099(4) Uiso 0.425(10) 1 d P . .
O5 O 0.234(6) -0.349(10) 0.149(3) 0.23(3) Uiso 0.246(10) 1 d P . .

loop_
_atom_site_aniso_label
_atom_site_aniso_U_11
_atom_site_aniso_U_22
_atom_site_aniso_U_33
_atom_site_aniso_U_23
_atom_site_aniso_U_13
_atom_site_aniso_U_12
Tl1 0.03526(19) 0.03526(19) 0.0572(3) 0.000 0.000 0.01763(10)
S1 0.0462(5) 0.0428(5) 0.0729(8) 0.0049(5) -0.0065(5) 0.0217(4)
O1 0.0399(14) 0.0441(14) 0.0653(19) -0.0068(13) -0.0002(13) 0.0198(12)
C1 0.074(3) 0.088(4) 0.095(4) -0.017(3) -0.006(3) 0.056(3)
C2 0.078(4) 0.096(4) 0.065(3) 0.003(3) -0.013(3) 0.052(3)
Cl1 0.0520(6) 0.0520(6) 0.0689(13) 0.000 0.000 0.0260(3)
O2 0.083(4) 0.073(3) 0.316(11) -0.027(5) -0.036(5) 0.017(3)
O3 0.320(15) 0.320(15) 0.074(8) 0.000 0.000 0.160(7)
Cl2 0.0610(18) 0.0610(18) 0.124(8) 0.000 0.000 0.0305(9)

loop_
_atom_type_symbol
_atom_type_description
_atom_type_scat_dispersion_real
_atom_type_scat_dispersion_imag
_atom_type_scat_source
Tl Tl -2.8358 9.6688 'International Tables Vol C Tables 4.2.6.8 and 6.1.1.4'
S S 0.1246 0.1234 'International Tables Vol C Tables 4.2.6.8 and 6.1.1.4'
Cl Cl 0.1484 0.1585 'International Tables Vol C Tables 4.2.6.8 and 6.1.1.4'
O O 0.0106 0.0060 'International Tables Vol C Tables 4.2.6.8 and 6.1.1.4'
C C 0.0033 0.0016 'International Tables Vol C Tables 4.2.6.8 and 6.1.1.4'
H H 0.0000 0.0000 'International Tables Vol C Tables 4.2.6.8 and 6.1.1.4'

loop_
_geom_angle_atom_site_label_1
_geom_angle_atom_site_label_2
_geom_angle_atom_site_label_3
_geom_angle
_geom_angle_site_symmetry_1
_geom_angle_site_symmetry_3
_geom_angle_publ_flag
O1 Tl1 O1 83.80(11) 12 2 ?
O1 Tl1 O1 83.80(11) 12 . ?
O1 Tl1 O1 96.20(11) 2 . ?
O1 Tl1 O1 180.0(2) 12 3 ?
O1 Tl1 O1 96.20(11) 2 3 ?
O1 Tl1 O1 96.20(11) . 3 ?
O1 Tl1 O1 96.20(11) 12 10 ?
O1 Tl1 O1 83.80(11) 2 10 ?
O1 Tl1 O1 180.0(2) . 10 ?
O1 Tl1 O1 83.80(11) 3 10 ?
O1 Tl1 O1 96.20(11) 12 11 ?
O1 Tl1 O1 180.00(19) 2 11 ?
O1 Tl1 O1 83.80(11) . 11 ?
O1 Tl1 O1 83.80(11) 3 11 ?
O1 Tl1 O1 96.20(11) 10 11 ?
O1 S1 C1 104.2(3) 3 . ?
O1 S1 C2 103.2(2) 3 . ?
C1 S1 C2 99.7(3) . . ?
S1 O1 Tl1 120.72(16) 2 . ?
O2 Cl1 O2 113.7(3) 2_655 . ?
O2 Cl1 O2 113.7(3) 2_655 3_665 ?
O2 Cl1 O2 113.7(3) . 3_665 ?
O2 Cl1 O3 104.8(4) 2_655 4 ?
O2 Cl1 O3 104.8(4) . 4 ?
O2 Cl1 O3 104.8(4) 3_665 4 ?
Cl2 Cl2 O5 89(3) 13_545 13_545 ?
Cl2 Cl2 O5 89(3) 13_545 15_445 ?
O5 Cl2 O5 120.0(2) 13_545 15_445 ?
Cl2 Cl2 O5 89(3) 13_545 14 ?
O5 Cl2 O5 120.0(2) 13_545 14 ?
O5 Cl2 O5 120.0(2) 15_445 14 ?
Cl2 Cl2 O5 56(3) 13_545 . ?
O5 Cl2 O5 144.5(17) 13_545 . ?
O5 Cl2 O5 65(3) 15_445 . ?
O5 Cl2 O5 65(3) 14 . ?
Cl2 Cl2 O5 56(3) 13_545 3_655 ?
O5 Cl2 O5 65(3) 13_545 3_655 ?
O5 Cl2 O5 144.5(17) 15_445 3_655 ?
O5 Cl2 O5 65(3) 14 3_655 ?
O5 Cl2 O5 91(4) . 3_655 ?
Cl2 Cl2 O5 56(3) 13_545 2_545 ?
O5 Cl2 O5 65(3) 13_545 2_545 ?
O5 Cl2 O5 65(3) 15_445 2_545 ?
O5 Cl2 O5 144.5(17) 14 2_545 ?
O5 Cl2 O5 91(4) . 2_545 ?
O5 Cl2 O5 91(4) 3_655 2_545 ?
Cl2 Cl2 O4 117.3(7) 13_545 . ?
O5 Cl2 O4 110(5) 13_545 . ?
O5 Cl2 O4 124(5) 15_445 . ?
O5 Cl2 O4 29(3) 14 . ?
O5 Cl2 O4 89(4) . . ?
O5 Cl2 O4 79(4) 3_655 . ?
O5 Cl2 O4 170(4) 2_545 . ?
Cl2 Cl2 O4 117.3(7) 13_545 2_545 ?
O5 Cl2 O4 124(5) 13_545 2_545 ?
O5 Cl2 O4 29(3) 15_445 2_545 ?
O5 Cl2 O4 110(5) 14 2_545 ?
O5 Cl2 O4 79(4) . 2_545 ?
O5 Cl2 O4 170(4) 3_655 2_545 ?
O5 Cl2 O4 89(4) 2_545 2_545 ?
O4 Cl2 O4 100.7(9) . 2_545 ?
Cl2 Cl2 O4 117.3(7) 13_545 3_655 ?
O5 Cl2 O4 29(3) 13_545 3_655 ?
O5 Cl2 O4 110(5) 15_445 3_655 ?
O5 Cl2 O4 124(5) 14 3_655 ?
O5 Cl2 O4 170(4) . 3_655 ?
O5 Cl2 O4 89(4) 3_655 3_655 ?
O5 Cl2 O4 79(4) 2_545 3_655 ?
O4 Cl2 O4 100.7(9) . 3_655 ?
O4 Cl2 O4 100.7(9) 2_545 3_655 ?
Cl2 Cl2 O4 41.2(5) 13_545 13_545 ?
O5 Cl2 O4 75(4) 13_545 13_545 ?
O5 Cl2 O4 65(4) 15_445 13_545 ?
O5 Cl2 O4 130(3) 14 13_545 ?
O5 Cl2 O4 77(4) . 13_545 ?
O5 Cl2 O4 85(3) 3_655 13_545 ?
O5 Cl2 O4 16(3) 2_545 13_545 ?
O4 Cl2 O4 158.4(5) . 13_545 ?
O4 Cl2 O4 93.0(8) 2_545 13_545 ?
O4 Cl2 O4 93.0(8) 3_655 13_545 ?
Cl2 Cl2 O4 41.2(5) 13_545 14 ?
O5 Cl2 O4 65(4) 13_545 14 ?
O5 Cl2 O4 130(3) 15_445 14 ?
O5 Cl2 O4 75(4) 14 14 ?
O5 Cl2 O4 85(3) . 14 ?
O5 Cl2 O4 16(3) 3_655 14 ?
O5 Cl2 O4 77(4) 2_545 14 ?
O4 Cl2 O4 93.0(8) . 14 ?
O4 Cl2 O4 158.4(5) 2_545 14 ?
O4 Cl2 O4 93.0(8) 3_655 14 ?
O4 Cl2 O4 69.5(8) 13_545 14 ?
O5 O4 Cl2 51(5) 14 . ?
O5 O4 O5 44(7) 14 3_655 ?
Cl2 O4 O5 49(2) . 3_655 ?
O5 O4 Cl2 31(5) 14 13_545 ?
Cl2 O4 Cl2 21.6(5) . 13_545 ?
O5 O4 Cl2 35(2) 3_655 13_545 ?
O4 O5 Cl2 99(7) 15_445 13_545 ?
O4 O5 O5 142(10) 15_445 15_445 ?
Cl2 O5 O5 66.1(7) 13_545 15_445 ?
O4 O5 O5 115(10) 15_445 14 ?
Cl2 O5 O5 66.1(7) 13_545 14 ?
O5 O5 O5 92(7) 15_445 14 ?
O4 O5 Cl2 133(8) 15_445 . ?
Cl2 O5 Cl2 35.5(17) 13_545 . ?
O5 O5 Cl2 49(2) 15_445 . ?
O5 O5 Cl2 49(2) 14 . ?
O4 O5 O4 161(10) 15_445 2_545 ?
Cl2 O5 O4 80(4) 13_545 2_545 ?
O5 O5 O4 21(5) 15_445 2_545 ?
O5 O5 O4 83(5) 14 2_545 ?
Cl2 O5 O4 52(2) . 2_545 ?

loop_
_geom_bond_atom_site_label_1
_geom_bond_atom_site_label_2
_geom_bond_distance
_geom_bond_site_symmetry_2
_geom_bond_publ_flag
Tl1 O1 2.224(3) 12 ?
Tl1 O1 2.224(3) 2 ?
Tl1 O1 2.224(3) . ?
Tl1 O1 2.224(3) 3 ?
Tl1 O1 2.224(3) 10 ?
Tl1 O1 2.224(3) 11 ?
S1 O1 1.544(3) 3 ?
S1 C1 1.758(6) . ?
S1 C2 1.769(6) . ?
O1 S1 1.544(3) 2 ?
Cl1 O2 1.364(6) 2_655 ?
Cl1 O2 1.364(6) . ?
Cl1 O2 1.364(6) 3_665 ?
Cl1 O3 1.406(13) 4 ?
O3 Cl1 1.406(13) 7_444 ?
Cl2 Cl2 0.785(13) 13_545 ?
Cl2 O5 1.12(5) 13_545 ?
Cl2 O5 1.12(5) 15_445 ?
Cl2 O5 1.12(5) 14 ?
Cl2 O5 1.35(5) . ?
Cl2 O5 1.35(5) 3_655 ?
Cl2 O5 1.35(5) 2_545 ?
Cl2 O4 1.408(15) . ?
Cl2 O4 1.408(15) 2_545 ?
Cl2 O4 1.408(15) 3_655 ?
Cl2 O4 1.901(16) 13_545 ?
Cl2 O4 1.901(16) 14 ?
O4 O5 0.70(6) 14 ?
O4 O5 1.75(8) 3_655 ?
O4 Cl2 1.901(16) 13_545 ?
O5 O4 0.70(6) 15_445 ?
O5 Cl2 1.12(5) 13_545 ?
O5 O5 1.34(8) 15_445 ?
O5 O5 1.34(8) 14 ?
O5 O4 1.75(8) 2_545 ?
